data_2241960
loop_
_publ_author_name
'Park, Hyunjin'
'Choi, Myong Yong'
'Kwon, Eunjin'
'Kim, Tae Ho'

_publ_section_title
;
 Crystal structure of fluroxypyr
;
_journal_issue 12
_journal_name_full 'Acta Crystallographica Section E'
_journal_page_first 1836
_journal_page_last 1838
_journal_paper_doi 10.1107/S2056989016018533
_journal_volume 72
_journal_year 2016
_chemical_formula_iupac 'C7 H5 Cl2 F N2 O3'
_chemical_formula_moiety 'C7 H5 Cl2 F N2 O3'
_chemical_formula_sum 'C7 H5 Cl2 F N2 O3'
_chemical_formula_weight 255.03
_chemical_name_common fluroxypyr
_chemical_name_systematic
;
2-[(4-Amino-3,5-dichloro-6-fluoropyridin-2-yl)oxy]acetic acid
;
_space_group_crystal_system triclinic
_space_group_IT_number 2
_space_group_name_Hall '-P 1'
_space_group_name_H-M_alt 'P -1'
_symmetry_space_group_name_Hall '-P 1'
_symmetry_space_group_name_H-M 'P -1'
_atom_sites_solution_hydrogens geom
_audit_creation_method SHELXL-2014/7
_cell_angle_alpha 86.927(6)
_cell_angle_beta 80.354(6)
_cell_angle_gamma 72.587(5)
_cell_formula_units_Z 2
_cell_length_a 7.1116(9)
_cell_length_b 7.6131(9)
_cell_length_c 8.9414(11)
_cell_measurement_reflns_used 6070
_cell_measurement_temperature 173(2)
_cell_measurement_theta_max 27.50
_cell_measurement_theta_min 2.80
_cell_volume 455.38(10)
_computing_cell_refinement
;
SAINT (Bruker, 2014)
;
_computing_data_collection
;
APEX2 (Bruker, 2014)
;
_computing_data_reduction
;
SAINT (Bruker, 2014)
;
_computing_molecular_graphics
;
DIAMOND (Brandenburg, 2010)
;
_computing_publication_material
;
SHELXTL (Sheldrick, 2008)
;
_computing_structure_refinement
;
SHELXL2014 (Sheldrick, 2015)
;
_computing_structure_solution
;
SHELXS97 (Sheldrick, 2008)
;
_diffrn_ambient_temperature 173(2)
_diffrn_measured_fraction_theta_full 0.996
_diffrn_measured_fraction_theta_max 0.995
_diffrn_measurement_device_type 'Bruker APEXII CCD'
_diffrn_measurement_method '\f and \w scans'
_diffrn_radiation_type MoK\a
_diffrn_radiation_wavelength 0.71073
_diffrn_reflns_av_R_equivalents 0.0234
_diffrn_reflns_limit_h_max 8
_diffrn_reflns_limit_h_min -9
_diffrn_reflns_limit_k_max 9
_diffrn_reflns_limit_k_min -9
_diffrn_reflns_limit_l_max 11
_diffrn_reflns_limit_l_min -10
_diffrn_reflns_number 8052
_diffrn_reflns_theta_full 25.242
_diffrn_reflns_theta_max 27.504
_diffrn_reflns_theta_min 2.310
_exptl_absorpt_coefficient_mu 0.715
_exptl_absorpt_correction_T_max 0.7456
_exptl_absorpt_correction_T_min 0.6904
_exptl_absorpt_correction_type multi-scan
_exptl_absorpt_process_details
;
(SADABS; Bruker, 2014)
;
_exptl_crystal_colour colourless
_exptl_crystal_density_diffrn 1.860
_exptl_crystal_description plate
_exptl_crystal_F_000 256
_exptl_crystal_size_max 0.230
_exptl_crystal_size_mid 0.220
_exptl_crystal_size_min 0.040
_refine_diff_density_max 0.290
_refine_diff_density_min -0.376
_refine_ls_extinction_method none
_refine_ls_goodness_of_fit_ref 1.123
_refine_ls_hydrogen_treatment constr
_refine_ls_matrix_type full
_refine_ls_number_parameters 137
_refine_ls_number_reflns 2092
_refine_ls_number_restraints 0
_refine_ls_restrained_S_all 1.123
_refine_ls_R_factor_all 0.0296
_refine_ls_R_factor_gt 0.0281
_refine_ls_shift/su_max 0.000
_refine_ls_shift/su_mean 0.000
_refine_ls_structure_factor_coef Fsqd
_refine_ls_weighting_details 'w=1/[\s^2^(Fo^2^)+(0.0371P)^2^+0.2062P] where P=(Fo^2^+2Fc^2^)/3'
_refine_ls_weighting_scheme calc
_refine_ls_wR_factor_gt 0.0752
_refine_ls_wR_factor_ref 0.0763
_reflns_number_gt 1972
_reflns_number_total 2092
_reflns_threshold_expression 'I > 2\s(I)'
_cod_data_source_file sj5515sup1.cif
_cod_data_source_block I
_cod_database_code 2241960
_shelx_space_group_comment
;
The symmetry employed for this shelxl refinement is uniquely defined
by the following loop, which should always be used as a source of
symmetry information in preference to the above space-group names.
They are only intended as comments.
;
_shelx_estimated_absorpt_t_min 0.853
_shelx_estimated_absorpt_t_max 0.972

loop_
_space_group_symop_operation_xyz
'x, y, z'
'-x, -y, -z'

loop_
_atom_site_type_symbol
_atom_site_label
_atom_site_fract_x
_atom_site_fract_y
_atom_site_fract_z
_atom_site_U_iso_or_equiv
_atom_site_adp_type
_atom_site_calc_flag
_atom_site_occupancy
Cl Cl1 0.43701(6) 0.90760(5) -0.32138(4) 0.02990(12) Uani d 1
Cl Cl2 0.09018(6) 1.29195(5) 0.19394(4) 0.02692(11) Uani d 1
F F1 0.37852(14) 0.60390(12) -0.12163(11) 0.0298(2) Uani d 1
O O1 0.08333(16) 0.93076(14) 0.31061(11) 0.0234(2) Uani d 1
O O2 0.41952(15) 0.68493(14) 0.39455(11) 0.0225(2) Uani d 1
O O3 0.24193(16) 0.50096(15) 0.50373(13) 0.0278(2) Uani d 1
H H3 0.3515 0.4408 0.5295 0.042 Uiso calc 1
N N1 0.23296(18) 0.76320(16) 0.09169(14) 0.0202(2) Uani d 1
N N2 0.2865(2) 1.24580(17) -0.12976(14) 0.0244(3) Uani d 1
H H2A 0.2414 1.3515 -0.0813 0.029 Uiso calc 1
H H2B 0.3429 1.2417 -0.2255 0.029 Uiso calc 1
C C1 0.3133(2) 0.76709(19) -0.05118(17) 0.0202(3) Uani d 1
C C2 0.3356(2) 0.91926(19) -0.13244(15) 0.0192(3) Uani d 1
C C3 0.26931(19) 1.08983(18) -0.05718(15) 0.0177(3) Uani d 1
C C4 0.1811(2) 1.08826(18) 0.09480(15) 0.0176(3) Uani d 1
C C5 0.16793(19) 0.92352(19) 0.16331(15) 0.0178(3) Uani d 1
C C6 0.0683(2) 0.7624(2) 0.38160(17) 0.0242(3) Uani d 1
H H6A 0.0248 0.6917 0.3114 0.029 Uiso calc 1
H H6B -0.0345 0.7900 0.4736 0.029 Uiso calc 1
C C7 0.2634(2) 0.64680(19) 0.42518(15) 0.0197(3) Uani d 1

loop_
_atom_site_aniso_label
_atom_site_aniso_U_11
_atom_site_aniso_U_22
_atom_site_aniso_U_33
_atom_site_aniso_U_12
_atom_site_aniso_U_13
_atom_site_aniso_U_23
Cl1 0.0345(2) 0.0351(2) 0.01671(18) -0.00767(16) 0.00124(14) -0.00224(14)
Cl2 0.0359(2) 0.01784(17) 0.02395(19) -0.00397(14) -0.00232(14) -0.00355(13)
F1 0.0372(5) 0.0182(4) 0.0318(5) -0.0048(4) -0.0035(4) -0.0076(4)
O1 0.0270(5) 0.0214(5) 0.0177(5) -0.0044(4) 0.0008(4) 0.0058(4)
O2 0.0245(5) 0.0241(5) 0.0208(5) -0.0101(4) -0.0048(4) 0.0060(4)
O3 0.0243(5) 0.0232(5) 0.0355(6) -0.0081(4) -0.0051(5) 0.0130(4)
N1 0.0209(6) 0.0169(5) 0.0232(6) -0.0058(4) -0.0055(5) 0.0035(4)
N2 0.0318(7) 0.0200(6) 0.0216(6) -0.0103(5) -0.0013(5) 0.0055(5)
C1 0.0195(6) 0.0167(6) 0.0242(7) -0.0035(5) -0.0058(5) -0.0025(5)
C2 0.0190(6) 0.0226(7) 0.0158(6) -0.0060(5) -0.0025(5) -0.0002(5)
C3 0.0170(6) 0.0189(6) 0.0183(6) -0.0065(5) -0.0053(5) 0.0037(5)
C4 0.0186(6) 0.0155(6) 0.0181(6) -0.0038(5) -0.0035(5) 0.0002(5)
C5 0.0150(6) 0.0200(6) 0.0173(6) -0.0036(5) -0.0037(5) 0.0033(5)
C6 0.0236(7) 0.0258(7) 0.0218(7) -0.0081(6) -0.0014(5) 0.0090(6)
C7 0.0252(7) 0.0202(6) 0.0132(6) -0.0073(5) -0.0005(5) 0.0007(5)

loop_
_atom_type_symbol
_atom_type_description
_atom_type_scat_dispersion_real
_atom_type_scat_dispersion_imag
_atom_type_scat_source
C C 0.0033 0.0016 'International Tables Vol C Tables 4.2.6.8 and 6.1.1.4'
H H 0.0000 0.0000 'International Tables Vol C Tables 4.2.6.8 and 6.1.1.4'
N N 0.0061 0.0033 'International Tables Vol C Tables 4.2.6.8 and 6.1.1.4'
O O 0.0106 0.0060 'International Tables Vol C Tables 4.2.6.8 and 6.1.1.4'
F F 0.0171 0.0103 'International Tables Vol C Tables 4.2.6.8 and 6.1.1.4'
Cl Cl 0.1484 0.1585 'International Tables Vol C Tables 4.2.6.8 and 6.1.1.4'

loop_
_geom_angle_atom_site_label_1
_geom_angle_atom_site_label_2
_geom_angle_atom_site_label_3
_geom_angle
C5 O1 C6 117.32(11)
C7 O3 H3 109.5
C1 N1 C5 116.03(12)
C3 N2 H2A 120.0
C3 N2 H2B 120.0
H2A N2 H2B 120.0
N1 C1 F1 115.22(12)
N1 C1 C2 126.49(13)
F1 C1 C2 118.29(13)
C1 C2 C3 118.00(13)
C1 C2 Cl1 122.11(11)
C3 C2 Cl1 119.88(10)
N2 C3 C4 122.43(12)
N2 C3 C2 121.39(12)
C4 C3 C2 116.17(12)
C5 C4 C3 119.78(12)
C5 C4 Cl2 121.01(11)
C3 C4 Cl2 119.20(10)
N1 C5 O1 119.54(12)
N1 C5 C4 123.51(13)
O1 C5 C4 116.96(12)
O1 C6 C7 112.12(12)
O1 C6 H6A 109.2
C7 C6 H6A 109.2
O1 C6 H6B 109.2
C7 C6 H6B 109.2
H6A C6 H6B 107.9
O2 C7 O3 124.35(13)
O2 C7 C6 124.46(13)
O3 C7 C6 111.18(12)

loop_
_geom_bond_atom_site_label_1
_geom_bond_atom_site_label_2
_geom_bond_distance
Cl1 C2 1.7181(14)
Cl2 C4 1.7216(14)
F1 C1 1.3403(16)
O1 C5 1.3499(17)
O1 C6 1.4243(17)
O2 C7 1.2143(17)
O3 C7 1.3158(17)
O3 H3 0.8400
N1 C1 1.3117(19)
N1 C5 1.3268(18)
N2 C3 1.3506(17)
N2 H2A 0.8800
N2 H2B 0.8800
C1 C2 1.370(2)
C2 C3 1.4080(19)
C3 C4 1.3990(19)
C4 C5 1.3877(19)
C6 C7 1.505(2)
C6 H6A 0.9900
C6 H6B 0.9900

loop_
_geom_hbond_atom_site_label_D
_geom_hbond_atom_site_label_H
_geom_hbond_atom_site_label_A
_geom_hbond_site_symmetry_A
_geom_hbond_distance_DH
_geom_hbond_distance_HA
_geom_hbond_distance_DA
_geom_hbond_angle_DHA
O3 H3 O2 2_666 0.84 1.84 2.6801(15) 174.4
N2 H2A F1 1_565 0.88 2.39 2.9950(15) 126.4
N2 H2B O2 2_675 0.88 2.25 3.0201(16) 145.7

loop_
_geom_torsion_atom_site_label_1
_geom_torsion_atom_site_label_2
_geom_torsion_atom_site_label_3
_geom_torsion_atom_site_label_4
_geom_torsion
C5 N1 C1 F1 179.85(11)
C5 N1 C1 C2 -0.2(2)
N1 C1 C2 C3 0.9(2)
F1 C1 C2 C3 -179.10(12)
N1 C1 C2 Cl1 -178.05(11)
F1 C1 C2 Cl1 1.94(19)
C1 C2 C3 N2 179.92(13)
Cl1 C2 C3 N2 -1.09(18)
C1 C2 C3 C4 -1.55(19)
Cl1 C2 C3 C4 177.43(10)
N2 C3 C4 C5 -179.93(12)
C2 C3 C4 C5 1.56(19)
N2 C3 C4 Cl2 0.16(18)
C2 C3 C4 Cl2 -178.35(10)
C1 N1 C5 O1 179.97(12)
C1 N1 C5 C4 0.1(2)
C6 O1 C5 N1 -0.13(18)
C6 O1 C5 C4 179.71(12)
C3 C4 C5 N1 -0.9(2)
Cl2 C4 C5 N1 179.01(10)
C3 C4 C5 O1 179.27(11)
Cl2 C4 C5 O1 -0.82(17)
C5 O1 C6 C7 78.48(15)
O1 C6 C7 O2 -4.9(2)
O1 C6 C7 O3 173.75(12)

_cod_database_fobs_code 2241960
